data_7156798
loop_
_publ_author_name
'Yi, Xiaofei'
'Chen, Kai'
'Chen, Wei'
'Chen, Wanzhi'
'Liu, Miaochang'
'Wu, Huayue'

_publ_section_title
;
 Synthesis of cyclic gem-dinitro compounds via radical nitration of
 1,6-diynes with Fe(NO<sub>3</sub>)<sub>3</sub>&#x00B7;9H<sub>2</sub>O.
;
_journal_issue 19
_journal_name_full 'Organic &amp; biomolecular chemistry'
_journal_page_first 4725
_journal_page_last 4728
_journal_paper_doi 10.1039/c9ob00431a
_journal_volume 17
_journal_year 2019
_chemical_formula_sum 'C33 H25 N3 O7 S'
_chemical_formula_weight 607.62
_space_group_IT_number 61
_space_group_name_Hall '-P 2ac 2ab'
_space_group_name_H-M_alt 'P b c a'
_symmetry_cell_setting orthorhombic
_symmetry_space_group_name_Hall '-P 2ac 2ab'
_symmetry_space_group_name_H-M 'P b c a'
_atom_sites_solution_hydrogens geom
_atom_sites_solution_primary direct
_atom_sites_solution_secondary difmap
_audit_creation_method SHELXL-97
_audit_update_record
;
2019-01-28 deposited with the CCDC.    2019-04-23 downloaded from the CCDC.
;
_cell_angle_alpha 90.00
_cell_angle_beta 90.00
_cell_angle_gamma 90.00
_cell_formula_units_Z 8
_cell_length_a 16.5068(7)
_cell_length_b 12.2903(6)
_cell_length_c 29.5223(10)
_cell_measurement_reflns_used 2018
_cell_measurement_temperature 300(2)
_cell_measurement_theta_max 29.3608
_cell_measurement_theta_min 3.1265
_cell_volume 5989.3(4)
_computing_cell_refinement 'Bruker FRAMBO'
_computing_data_collection 'Bruker FRAMBO'
_computing_data_reduction 'Bruker SAINT'
_computing_molecular_graphics 'Bruker SHELXTL'
_computing_publication_material 'Bruker SHELXTL'
_computing_structure_refinement 'SHELXL-97 (Sheldrick, 1997)'
_computing_structure_solution 'SHELXS-97 (Sheldrick, 1990)'
_diffrn_ambient_temperature 300(2)
_diffrn_measured_fraction_theta_full 0.999
_diffrn_measured_fraction_theta_max 0.999
_diffrn_measurement_device_type 'Xcalibur, Atlas, Gemini ultra'
_diffrn_measurement_method '\w scans'
_diffrn_radiation_monochromator graphite
_diffrn_radiation_source 'fine-focus sealed tube'
_diffrn_radiation_type MoK\a
_diffrn_radiation_wavelength 0.71073
_diffrn_reflns_av_R_equivalents 0.0494
_diffrn_reflns_av_sigmaI/netI 0.0337
_diffrn_reflns_limit_h_max 17
_diffrn_reflns_limit_h_min -17
_diffrn_reflns_limit_k_max 13
_diffrn_reflns_limit_k_min -12
_diffrn_reflns_limit_l_max 31
_diffrn_reflns_limit_l_min -29
_diffrn_reflns_number 17515
_diffrn_reflns_theta_full 22.21
_diffrn_reflns_theta_max 22.21
_diffrn_reflns_theta_min 2.18
_exptl_absorpt_coefficient_mu 0.162
_exptl_absorpt_correction_T_max 0.9745
_exptl_absorpt_correction_T_min 0.9652
_exptl_absorpt_correction_type multi-scan
_exptl_absorpt_process_details sadabs
_exptl_crystal_colour yellow
_exptl_crystal_density_diffrn 1.348
_exptl_crystal_density_method 'not measured'
_exptl_crystal_description plate
_exptl_crystal_F_000 2528
_exptl_crystal_size_max 0.22
_exptl_crystal_size_mid 0.20
_exptl_crystal_size_min 0.16
_refine_diff_density_max 0.131
_refine_diff_density_min -0.254
_refine_diff_density_rms 0.032
_refine_ls_extinction_method none
_refine_ls_goodness_of_fit_ref 1.041
_refine_ls_hydrogen_treatment constr
_refine_ls_matrix_type full
_refine_ls_number_parameters 398
_refine_ls_number_reflns 3762
_refine_ls_number_restraints 0
_refine_ls_restrained_S_all 1.041
_refine_ls_R_factor_all 0.0542
_refine_ls_R_factor_gt 0.0382
_refine_ls_shift/su_max 0.001
_refine_ls_shift/su_mean 0.000
_refine_ls_structure_factor_coef Fsqd
_refine_ls_weighting_details 'calc w=1/[\s^2^(Fo^2^)+(0.0366P)^2^+2.4972P] where P=(Fo^2^+2Fc^2^)/3'
_refine_ls_weighting_scheme calc
_refine_ls_wR_factor_gt 0.0874
_refine_ls_wR_factor_ref 0.0973
_reflns_number_gt 2920
_reflns_number_total 3762
_reflns_threshold_expression >2sigma(I)
_cod_data_source_file c9ob00431a2.cif
_cod_data_source_block x
_cod_depositor_comments
;
The following automatic conversions were performed:

'_symmetry_cell_setting' value 'Orthorhombic' changed to
'orthorhombic' according to
/home/data/users/saulius/crontab/automatic-downloads/rss-feeds/RSC/lib/dictionaries/cif_core.dic
dictionary named 'cif_core.dic' version 2.4.2 from 2011-04-26.

Automatic conversion script
Id: cif_fix_values 4973 2017-02-22 13:04:09Z antanas 

 Adding full bibliography for 7156797--7156799.cif.
;
_cod_original_sg_symbol_H-M Pbca
_cod_database_code 7156798

loop_
_symmetry_equiv_pos_as_xyz
'x, y, z'
'-x+1/2, -y, z+1/2'
'-x, y+1/2, -z+1/2'
'x+1/2, -y+1/2, -z'
'-x, -y, -z'
'x-1/2, y, -z-1/2'
'x, -y-1/2, z-1/2'
'-x-1/2, y-1/2, z'

loop_
_atom_site_label
_atom_site_type_symbol
_atom_site_fract_x
_atom_site_fract_y
_atom_site_fract_z
_atom_site_U_iso_or_equiv
_atom_site_adp_type
_atom_site_occupancy
_atom_site_symmetry_multiplicity
_atom_site_calc_flag
_atom_site_refinement_flags
S1 S 0.72981(4) 1.02213(6) 0.54118(2) 0.0603(2) Uani 1 1 d .
O7 O 0.90240(10) 0.69594(15) 0.64236(7) 0.0649(5) Uani 1 1 d .
O1 O 0.93223(13) 1.13778(16) 0.62022(7) 0.0716(6) Uani 1 1 d .
C1 C 0.87720(13) 0.88052(19) 0.62902(8) 0.0428(6) Uani 1 1 d .
C2 C 0.92159(16) 0.8791(2) 0.73821(8) 0.0527(7) Uani 1 1 d .
C3 C 0.82522(14) 1.0503(2) 0.65920(8) 0.0461(6) Uani 1 1 d .
N1 N 0.77993(12) 0.99030(16) 0.58741(7) 0.0499(5) Uani 1 1 d .
C4 C 0.93167(15) 0.7816(2) 0.63007(8) 0.0493(6) Uani 1 1 d .
C5 C 0.94137(14) 0.9435(2) 0.69976(8) 0.0504(6) Uani 1 1 d .
O3 O 0.74254(15) 1.0468(2) 0.72223(7) 0.0926(7) Uani 1 1 d .
O5 O 0.71253(13) 1.13574(16) 0.54475(7) 0.0853(7) Uani 1 1 d .
N3 N 0.86689(15) 1.15097(19) 0.63822(7) 0.0579(6) Uani 1 1 d .
C6 C 0.63824(15) 0.9505(2) 0.54204(8) 0.0499(6) Uani 1 1 d .
C7 C 0.74964(14) 1.0279(2) 0.63103(8) 0.0523(6) Uani 1 1 d .
H7A H 0.7164 0.9725 0.6452 0.063 Uiso 1 1 calc R
H7B H 0.7176 1.0935 0.6275 0.063 Uiso 1 1 calc R
C8 C 0.88183(13) 0.9547(2) 0.66159(8) 0.0442(6) Uani 1 1 d .
C9 C 1.07842(15) 0.7182(2) 0.62270(8) 0.0505(6) Uani 1 1 d .
O4 O 0.84711(14) 1.1489(2) 0.72613(7) 0.0943(7) Uani 1 1 d .
C10 C 1.01596(14) 0.7957(2) 0.61397(8) 0.0489(6) Uani 1 1 d .
O2 O 0.82951(13) 1.23576(16) 0.63985(8) 0.0836(7) Uani 1 1 d .
C11 C 0.81909(15) 0.8837(2) 0.58978(8) 0.0513(7) Uani 1 1 d .
H11A H 0.8481 0.8697 0.5618 0.062 Uiso 1 1 calc R
H11B H 0.7783 0.8276 0.5935 0.062 Uiso 1 1 calc R
N2 N 0.80268(16) 1.0871(2) 0.70670(8) 0.0634(6) Uani 1 1 d .
C12 C 0.97977(19) 0.8683(2) 0.77331(9) 0.0657(8) Uani 1 1 d .
C13 C 1.03194(16) 0.8855(2) 0.58764(9) 0.0620(7) Uani 1 1 d .
H13 H 0.9915 0.9371 0.5832 0.074 Uiso 1 1 calc R
C14 C 1.01533(16) 0.9928(3) 0.69734(10) 0.0738(9) Uani 1 1 d .
H14 H 1.0277 1.0355 0.6723 0.089 Uiso 1 1 calc R
C15 C 1.07221(17) 0.6302(2) 0.65343(9) 0.0626(7) Uani 1 1 d .
H15 H 1.0242 0.6198 0.6694 0.075 Uiso 1 1 calc R
C16 C 0.49846(19) 0.9370(3) 0.56099(11) 0.0874(10) Uani 1 1 d .
H16 H 0.4521 0.9684 0.5732 0.105 Uiso 1 1 calc R
C17 C 1.15430(15) 0.7329(2) 0.60053(9) 0.0603(7) Uani 1 1 d .
C18 C 1.10753(19) 0.9008(3) 0.56741(10) 0.0775(9) Uani 1 1 d .
H18 H 1.1173 0.9626 0.5500 0.093 Uiso 1 1 calc R
C19 C 0.8291(2) 0.7694(2) 0.78191(10) 0.0803(9) Uani 1 1 d .
H19 H 0.7788 0.7364 0.7852 0.096 Uiso 1 1 calc R
C20 C 1.21643(18) 0.6558(3) 0.60695(12) 0.0824(10) Uani 1 1 d .
H20 H 1.2647 0.6630 0.5910 0.099 Uiso 1 1 calc R
C21 C 1.20689(19) 0.5716(3) 0.63588(12) 0.0851(10) Uani 1 1 d .
H21 H 1.2483 0.5210 0.6396 0.102 Uiso 1 1 calc R
C22 C 0.84567(17) 0.8268(2) 0.74376(9) 0.0603(7) Uani 1 1 d .
H22 H 0.8069 0.8318 0.7210 0.072 Uiso 1 1 calc R
C23 C 1.16622(18) 0.8260(3) 0.57311(10) 0.0768(9) Uani 1 1 d .
H23 H 1.2158 0.8357 0.5587 0.092 Uiso 1 1 calc R
C24 C 0.5633(2) 0.7901(3) 0.52637(11) 0.0809(9) Uani 1 1 d .
H24 H 0.5614 0.7198 0.5148 0.097 Uiso 1 1 calc R
C25 C 1.07284(19) 0.9806(3) 0.73167(12) 0.0966(12) Uani 1 1 d .
H25 H 1.1231 1.0143 0.7292 0.116 Uiso 1 1 calc R
C26 C 0.49472(18) 0.8342(3) 0.54424(10) 0.0729(9) Uani 1 1 d .
C27 C 0.56994(18) 0.9961(3) 0.56031(10) 0.0762(9) Uani 1 1 d .
H27 H 0.5715 1.0662 0.5721 0.091 Uiso 1 1 calc R
C28 C 1.13511(19) 0.5607(3) 0.66002(11) 0.0762(9) Uani 1 1 d .
H28 H 1.1300 0.5049 0.6811 0.091 Uiso 1 1 calc R
C33 C 0.4160(2) 0.7699(4) 0.54568(13) 0.1183(15) Uani 1 1 d .
H33A H 0.3988 0.7539 0.5153 0.177 Uiso 1 1 calc R
H33B H 0.3751 0.8121 0.5607 0.177 Uiso 1 1 calc R
H33C H 0.4245 0.7032 0.5619 0.177 Uiso 1 1 calc R
C29 C 0.63559(17) 0.8468(2) 0.52498(10) 0.0686(8) Uani 1 1 d .
H29 H 0.6817 0.8151 0.5127 0.082 Uiso 1 1 calc R
C30 C 0.9598(2) 0.8071(3) 0.81220(11) 0.0850(10) Uani 1 1 d .
H30 H 0.9978 0.7997 0.8353 0.102 Uiso 1 1 calc R
C31 C 0.8869(3) 0.7592(3) 0.81661(11) 0.0887(11) Uani 1 1 d .
H31 H 0.8747 0.7194 0.8425 0.106 Uiso 1 1 calc R
C32 C 1.0553(2) 0.9198(3) 0.76855(12) 0.0926(11) Uani 1 1 d .
H32 H 1.0940 0.9118 0.7912 0.111 Uiso 1 1 calc R
O8 O 0.77780(11) 0.98114(19) 0.50477(6) 0.0802(6) Uani 1 1 d .

loop_
_atom_site_aniso_label
_atom_site_aniso_U_11
_atom_site_aniso_U_22
_atom_site_aniso_U_33
_atom_site_aniso_U_23
_atom_site_aniso_U_13
_atom_site_aniso_U_12
S1 0.0581(4) 0.0639(5) 0.0590(4) 0.0167(4) -0.0106(4) -0.0171(4)
O7 0.0485(11) 0.0476(11) 0.0985(14) 0.0053(10) 0.0122(10) -0.0078(10)
O1 0.0639(13) 0.0706(14) 0.0802(14) 0.0138(11) 0.0056(11) -0.0144(11)
C1 0.0340(13) 0.0442(15) 0.0501(14) 0.0056(12) 0.0040(11) -0.0056(11)
C2 0.0599(17) 0.0440(15) 0.0542(16) -0.0018(12) -0.0040(13) 0.0073(14)
C3 0.0437(14) 0.0481(15) 0.0467(14) 0.0008(12) 0.0000(12) -0.0003(12)
N1 0.0455(12) 0.0512(13) 0.0531(13) 0.0027(10) -0.0081(10) -0.0052(11)
C4 0.0455(15) 0.0518(17) 0.0505(14) -0.0010(13) 0.0034(12) -0.0058(13)
C5 0.0459(15) 0.0497(16) 0.0555(15) -0.0013(13) -0.0024(12) 0.0027(13)
O3 0.0876(16) 0.1039(18) 0.0864(15) -0.0100(13) 0.0351(14) -0.0027(15)
O5 0.0945(15) 0.0547(13) 0.1068(16) 0.0269(11) -0.0366(13) -0.0186(12)
N3 0.0604(15) 0.0522(15) 0.0611(14) 0.0027(11) -0.0151(12) -0.0071(13)
C6 0.0458(15) 0.0568(18) 0.0470(14) 0.0040(13) -0.0081(12) -0.0066(13)
C7 0.0404(14) 0.0522(16) 0.0644(16) -0.0005(13) 0.0001(13) 0.0001(13)
C8 0.0374(13) 0.0475(15) 0.0476(14) 0.0036(12) 0.0008(11) -0.0029(12)
C9 0.0432(15) 0.0570(17) 0.0511(15) -0.0053(13) 0.0021(12) -0.0051(13)
O4 0.0912(17) 0.114(2) 0.0775(15) -0.0355(14) -0.0113(12) -0.0002(15)
C10 0.0437(15) 0.0504(16) 0.0525(15) 0.0003(13) 0.0077(12) -0.0044(13)
O2 0.0856(15) 0.0463(12) 0.1190(18) 0.0068(12) -0.0235(13) 0.0061(12)
C11 0.0481(15) 0.0511(17) 0.0549(15) -0.0024(12) 0.0023(12) -0.0072(13)
N2 0.0617(16) 0.0645(16) 0.0639(16) -0.0069(13) 0.0034(14) 0.0137(14)
C12 0.075(2) 0.0602(19) 0.0623(18) 0.0040(15) -0.0153(16) 0.0115(17)
C13 0.0546(16) 0.0586(18) 0.0727(18) 0.0126(15) 0.0164(14) 0.0014(14)
C14 0.0495(17) 0.090(2) 0.082(2) 0.0174(17) -0.0125(16) -0.0077(17)
C15 0.0533(17) 0.0626(19) 0.0719(18) 0.0072(15) 0.0017(14) 0.0007(15)
C16 0.0478(18) 0.129(3) 0.085(2) -0.019(2) 0.0020(16) -0.002(2)
C17 0.0416(16) 0.075(2) 0.0644(17) -0.0027(15) 0.0056(13) -0.0001(15)
C18 0.067(2) 0.080(2) 0.086(2) 0.0233(18) 0.0247(17) -0.0070(19)
C19 0.108(3) 0.064(2) 0.069(2) 0.0066(17) 0.0048(19) -0.0164(19)
C20 0.0478(18) 0.105(3) 0.095(2) 0.000(2) 0.0094(17) 0.005(2)
C21 0.058(2) 0.088(3) 0.110(3) -0.002(2) -0.0067(19) 0.0176(19)
C22 0.072(2) 0.0529(16) 0.0560(17) 0.0017(14) -0.0019(14) -0.0068(15)
C23 0.0509(18) 0.099(3) 0.080(2) 0.0123(19) 0.0228(16) -0.0082(19)
C24 0.079(2) 0.078(2) 0.086(2) -0.0100(18) -0.0080(19) -0.022(2)
C25 0.0534(19) 0.130(3) 0.106(3) 0.025(2) -0.0291(19) -0.019(2)
C26 0.0554(19) 0.109(3) 0.0547(17) 0.0113(18) -0.0096(15) -0.0231(19)
C27 0.061(2) 0.081(2) 0.087(2) -0.0224(18) -0.0106(17) 0.0008(18)
C28 0.073(2) 0.068(2) 0.088(2) 0.0110(17) -0.0090(18) 0.0047(18)
C33 0.070(2) 0.176(4) 0.108(3) 0.027(3) -0.017(2) -0.054(3)
C29 0.0552(18) 0.075(2) 0.076(2) -0.0118(16) 0.0017(14) -0.0108(17)
C30 0.110(3) 0.077(2) 0.069(2) 0.0114(18) -0.026(2) 0.019(2)
C31 0.132(3) 0.070(2) 0.064(2) 0.0146(17) -0.005(2) -0.004(2)
C32 0.071(2) 0.113(3) 0.094(3) 0.016(2) -0.0356(19) 0.003(2)
O8 0.0684(13) 0.1207(18) 0.0515(11) 0.0161(11) 0.0073(10) -0.0246(13)

loop_
_atom_type_symbol
_atom_type_description
_atom_type_scat_dispersion_real
_atom_type_scat_dispersion_imag
_atom_type_scat_source
C C 0.0033 0.0016 'International Tables Vol C Tables 4.2.6.8 and 6.1.1.4'
H H 0.0000 0.0000 'International Tables Vol C Tables 4.2.6.8 and 6.1.1.4'
N N 0.0061 0.0033 'International Tables Vol C Tables 4.2.6.8 and 6.1.1.4'
O O 0.0106 0.0060 'International Tables Vol C Tables 4.2.6.8 and 6.1.1.4'
S S 0.1246 0.1234 'International Tables Vol C Tables 4.2.6.8 and 6.1.1.4'

loop_
_geom_angle_atom_site_label_1
_geom_angle_atom_site_label_2
_geom_angle_atom_site_label_3
_geom_angle
O8 S1 O5 120.75(14)
O8 S1 N1 105.19(11)
O5 S1 N1 105.77(12)
O8 S1 C6 108.23(12)
O5 S1 C6 108.56(13)
N1 S1 C6 107.65(11)
C8 C1 C11 125.2(2)
C8 C1 C4 120.2(2)
C11 C1 C4 114.6(2)
C22 C2 C12 118.1(3)
C22 C2 C5 123.2(2)
C12 C2 C5 118.7(3)
C8 C3 N2 109.96(19)
C8 C3 C7 113.1(2)
N2 C3 C7 110.9(2)
C8 C3 N3 111.58(19)
N2 C3 N3 103.9(2)
C7 C3 N3 106.90(19)
C7 N1 C11 113.16(19)
C7 N1 S1 119.08(16)
C11 N1 S1 118.40(16)
O7 C4 C10 124.9(2)
O7 C4 C1 117.8(2)
C10 C4 C1 117.3(2)
C14 C5 C2 119.6(2)
C14 C5 C8 120.3(2)
C2 C5 C8 120.0(2)
O2 N3 O1 125.8(2)
O2 N3 C3 116.5(2)
O1 N3 C3 117.7(2)
C27 C6 C29 119.9(3)
C27 C6 S1 120.7(2)
C29 C6 S1 119.3(2)
N1 C7 C3 105.00(19)
N1 C7 H7A 110.7
C3 C7 H7A 110.7
N1 C7 H7B 110.7
C3 C7 H7B 110.7
H7A C7 H7B 108.8
C1 C8 C5 121.2(2)
C1 C8 C3 117.9(2)
C5 C8 C3 120.9(2)
C15 C9 C17 117.1(2)
C15 C9 C10 125.0(2)
C17 C9 C10 117.9(2)
C13 C10 C9 119.9(2)
C13 C10 C4 117.1(2)
C9 C10 C4 122.9(2)
N1 C11 C1 110.0(2)
N1 C11 H11A 109.7
C1 C11 H11A 109.7
N1 C11 H11B 109.7
C1 C11 H11B 109.7
H11A C11 H11B 108.2
O3 N2 O4 125.7(3)
O3 N2 C3 115.6(2)
O4 N2 C3 118.6(2)
C32 C12 C30 121.9(3)
C32 C12 C2 119.0(3)
C30 C12 C2 119.1(3)
C10 C13 C18 121.4(3)
C10 C13 H13 119.3
C18 C13 H13 119.3
C5 C14 C25 121.5(3)
C5 C14 H14 119.3
C25 C14 H14 119.3
C28 C15 C9 121.1(3)
C28 C15 H15 119.4
C9 C15 H15 119.4
C26 C16 C27 121.4(3)
C26 C16 H16 119.3
C27 C16 H16 119.3
C20 C17 C23 121.3(3)
C20 C17 C9 119.5(3)
C23 C17 C9 119.2(3)
C23 C18 C13 119.8(3)
C23 C18 H18 120.1
C13 C18 H18 120.1
C22 C19 C31 121.1(3)
C22 C19 H19 119.5
C31 C19 H19 119.5
C21 C20 C17 121.0(3)
C21 C20 H20 119.5
C17 C20 H20 119.5
C20 C21 C28 119.8(3)
C20 C21 H21 120.1
C28 C21 H21 120.1
C19 C22 C2 120.6(3)
C19 C22 H22 119.7
C2 C22 H22 119.7
C18 C23 C17 121.6(3)
C18 C23 H23 119.2
C17 C23 H23 119.2
C26 C24 C29 121.9(3)
C26 C24 H24 119.1
C29 C24 H24 119.1
C32 C25 C14 119.9(3)
C32 C25 H25 120.1
C14 C25 H25 120.1
C16 C26 C24 118.3(3)
C16 C26 C33 120.8(3)
C24 C26 C33 120.9(4)
C6 C27 C16 119.4(3)
C6 C27 H27 120.3
C16 C27 H27 120.3
C15 C28 C21 121.2(3)
C15 C28 H28 119.4
C21 C28 H28 119.4
C26 C33 H33A 109.5
C26 C33 H33B 109.5
H33A C33 H33B 109.5
C26 C33 H33C 109.5
H33A C33 H33C 109.5
H33B C33 H33C 109.5
C6 C29 C24 119.1(3)
C6 C29 H29 120.5
C24 C29 H29 120.5
C31 C30 C12 121.3(3)
C31 C30 H30 119.3
C12 C30 H30 119.3
C30 C31 C19 119.8(3)
C30 C31 H31 120.1
C19 C31 H31 120.1
C25 C32 C12 121.3(3)
C25 C32 H32 119.4
C12 C32 H32 119.4

loop_
_geom_bond_atom_site_label_1
_geom_bond_atom_site_label_2
_geom_bond_distance
S1 O8 1.427(2)
S1 O5 1.429(2)
S1 N1 1.643(2)
S1 C6 1.749(2)
O7 C4 1.214(3)
O1 N3 1.213(3)
C1 C8 1.328(3)
C1 C11 1.505(3)
C1 C4 1.512(3)
C2 C22 1.418(4)
C2 C12 1.419(4)
C2 C5 1.421(3)
C3 C8 1.503(3)
C3 N2 1.519(3)
C3 C7 1.525(3)
C3 N3 1.545(3)
N1 C7 1.457(3)
N1 C11 1.462(3)
C4 C10 1.481(3)
C5 C14 1.365(4)
C5 C8 1.502(3)
O3 N2 1.200(3)
N3 O2 1.212(3)
C6 C27 1.370(4)
C6 C29 1.371(4)
C7 H7A 0.9700
C7 H7B 0.9700
C9 C15 1.416(4)
C9 C17 1.425(3)
C9 C10 1.427(3)
O4 N2 1.202(3)
C10 C13 1.376(3)
C11 H11A 0.9700
C11 H11B 0.9700
C12 C32 1.405(4)
C12 C30 1.412(4)
C13 C18 1.396(4)
C13 H13 0.9300
C14 C25 1.397(4)
C14 H14 0.9300
C15 C28 1.358(4)
C15 H15 0.9300
C16 C26 1.359(5)
C16 C27 1.386(4)
C16 H16 0.9300
C17 C20 1.409(4)
C17 C23 1.415(4)
C18 C23 1.346(4)
C18 H18 0.9300
C19 C22 1.356(4)
C19 C31 1.405(4)
C19 H19 0.9300
C20 C21 1.351(4)
C20 H20 0.9300
C21 C28 1.389(4)
C21 H21 0.9300
C22 H22 0.9300
C23 H23 0.9300
C24 C26 1.361(4)
C24 C29 1.383(4)
C24 H24 0.9300
C25 C32 1.352(4)
C25 H25 0.9300
C26 C33 1.520(4)
C27 H27 0.9300
C28 H28 0.9300
C33 H33A 0.9600
C33 H33B 0.9600
C33 H33C 0.9600
C29 H29 0.9300
C30 C31 1.346(5)
C30 H30 0.9300
C31 H31 0.9300
C32 H32 0.9300

loop_
_geom_torsion_atom_site_label_1
_geom_torsion_atom_site_label_2
_geom_torsion_atom_site_label_3
_geom_torsion_atom_site_label_4
_geom_torsion
O8 S1 N1 C7 175.67(18)
O5 S1 N1 C7 46.8(2)
C6 S1 N1 C7 -69.1(2)
O8 S1 N1 C11 -40.0(2)
O5 S1 N1 C11 -168.87(18)
C6 S1 N1 C11 75.2(2)
C8 C1 C4 O7 102.7(3)
C11 C1 C4 O7 -76.0(3)
C8 C1 C4 C10 -80.1(3)
C11 C1 C4 C10 101.3(2)
C22 C2 C5 C14 178.9(3)
C12 C2 C5 C14 0.2(4)
C22 C2 C5 C8 -2.6(4)
C12 C2 C5 C8 178.7(2)
C8 C3 N3 O2 -171.3(2)
N2 C3 N3 O2 -52.9(3)
C7 C3 N3 O2 64.5(3)
C8 C3 N3 O1 11.3(3)
N2 C3 N3 O1 129.8(2)
C7 C3 N3 O1 -112.9(2)
O8 S1 C6 C27 -154.7(2)
O5 S1 C6 C27 -22.0(3)
N1 S1 C6 C27 92.1(2)
O8 S1 C6 C29 26.6(2)
O5 S1 C6 C29 159.3(2)
N1 S1 C6 C29 -86.6(2)
C11 N1 C7 C3 68.4(2)
S1 N1 C7 C3 -145.56(17)
C8 C3 C7 N1 -54.1(3)
N2 C3 C7 N1 -178.15(19)
N3 C3 C7 N1 69.2(2)
C11 C1 C8 C5 179.2(2)
C4 C1 C8 C5 0.7(3)
C11 C1 C8 C3 -0.5(3)
C4 C1 C8 C3 -179.0(2)
C14 C5 C8 C1 94.4(3)
C2 C5 C8 C1 -84.1(3)
C14 C5 C8 C3 -85.9(3)
C2 C5 C8 C3 95.6(3)
N2 C3 C8 C1 147.3(2)
C7 C3 C8 C1 22.7(3)
N3 C3 C8 C1 -97.9(2)
N2 C3 C8 C5 -32.4(3)
C7 C3 C8 C5 -157.1(2)
N3 C3 C8 C5 82.4(3)
C15 C9 C10 C13 172.0(3)
C17 C9 C10 C13 -4.9(4)
C15 C9 C10 C4 -11.3(4)
C17 C9 C10 C4 171.8(2)
O7 C4 C10 C13 158.8(3)
C1 C4 C10 C13 -18.3(3)
O7 C4 C10 C9 -18.0(4)
C1 C4 C10 C9 165.0(2)
C7 N1 C11 C1 -47.1(3)
S1 N1 C11 C1 166.59(16)
C8 C1 C11 N1 11.5(3)
C4 C1 C11 N1 -169.98(19)
C8 C3 N2 O3 -91.8(3)
C7 C3 N2 O3 34.1(3)
N3 C3 N2 O3 148.7(2)
C8 C3 N2 O4 85.1(3)
C7 C3 N2 O4 -149.0(2)
N3 C3 N2 O4 -34.5(3)
C22 C2 C12 C32 -179.8(3)
C5 C2 C12 C32 -1.1(4)
C22 C2 C12 C30 -0.5(4)
C5 C2 C12 C30 178.2(3)
C9 C10 C13 C18 2.8(4)
C4 C10 C13 C18 -174.1(3)
C2 C5 C14 C25 0.7(5)
C8 C5 C14 C25 -177.8(3)
C17 C9 C15 C28 -2.4(4)
C10 C9 C15 C28 -179.3(3)
C15 C9 C17 C20 5.3(4)
C10 C9 C17 C20 -177.6(3)
C15 C9 C17 C23 -173.6(3)
C10 C9 C17 C23 3.6(4)
C10 C13 C18 C23 0.8(5)
C23 C17 C20 C21 174.9(3)
C9 C17 C20 C21 -4.0(5)
C17 C20 C21 C28 -0.4(5)
C31 C19 C22 C2 -0.8(5)
C12 C2 C22 C19 1.0(4)
C5 C2 C22 C19 -177.7(3)
C13 C18 C23 C17 -2.1(5)
C20 C17 C23 C18 -179.0(3)
C9 C17 C23 C18 -0.1(5)
C5 C14 C25 C32 -0.7(6)
C27 C16 C26 C24 -0.3(5)
C27 C16 C26 C33 179.4(3)
C29 C24 C26 C16 0.1(5)
C29 C24 C26 C33 -179.6(3)
C29 C6 C27 C16 -0.5(4)
S1 C6 C27 C16 -179.3(2)
C26 C16 C27 C6 0.5(5)
C9 C15 C28 C21 -1.9(5)
C20 C21 C28 C15 3.4(5)
C27 C6 C29 C24 0.3(4)
S1 C6 C29 C24 179.1(2)
C26 C24 C29 C6 -0.1(5)
C32 C12 C30 C31 179.2(3)
C2 C12 C30 C31 -0.1(5)
C12 C30 C31 C19 0.3(5)
C22 C19 C31 C30 0.2(5)
C14 C25 C32 C12 -0.2(6)
C30 C12 C32 C25 -178.2(3)
C2 C12 C32 C25 1.1(5)
